data_4086165
loop_
_publ_author_name
'Streubel, Rainer'
'Fa\&sbender, Jan'
'Schnakenburg, Gregor'
'Espinosa Ferao, Arturo'

_publ_section_title
;
 Formation of Transient and Stable 1,3-Dipole Complexes with P,S,C and
 S,P,C Ligand Skeletons
;
_journal_issue 13
_journal_name_full Organometallics
_journal_page_first 3103
_journal_paper_doi 10.1021/acs.organomet.5b00386
_journal_volume 34
_journal_year 2015
_chemical_formula_moiety '2(C37 H25 O5 P S W), C4 H10 O'
_chemical_formula_sum 'C78 H60 O11 P2 S2 W2'
_chemical_formula_weight 1667.02
_chemical_name_systematic
;
 ?
;
_space_group_crystal_system triclinic
_space_group_IT_number 2
_space_group_name_Hall '-P 1'
_space_group_name_H-M_alt 'P -1'
_symmetry_space_group_name_Hall '-P 1'
_symmetry_space_group_name_H-M 'P -1'
_atom_sites_solution_hydrogens geom
_audit_creation_date 2015-02-23
_audit_creation_method
;
Olex2 1.2
(compiled 2015.01.26 svn.r3150 for OlexSys, GUI svn.r4998)
;
_cell_angle_alpha 80.912(8)
_cell_angle_beta 84.345(9)
_cell_angle_gamma 79.531(8)
_cell_formula_units_Z 1
_cell_length_a 9.8603(19)
_cell_length_b 10.918(3)
_cell_length_c 16.590(4)
_cell_measurement_temperature 123(2)
_cell_volume 1729.7(7)
_computing_molecular_graphics 'Olex2 (Dolomanov et al., 2009)'
_computing_publication_material 'Olex2 (Dolomanov et al., 2009)'
_computing_structure_refinement 'ShelXL (Sheldrick, 2008)'
_diffrn_ambient_temperature 123.15
_diffrn_measured_fraction_theta_full 1.007
_diffrn_measured_fraction_theta_max 1.008
_diffrn_measurement_device_type 'Bruker APEX-II CCD'
_diffrn_radiation_type MoK\a
_diffrn_radiation_wavelength 0.71073
_diffrn_reflns_av_R_equivalents 0.1027
_diffrn_reflns_av_unetI/netI 0.1757
_diffrn_reflns_laue_measured_fraction_full 1.007
_diffrn_reflns_laue_measured_fraction_max 1.008
_diffrn_reflns_limit_h_max 11
_diffrn_reflns_limit_h_min -11
_diffrn_reflns_limit_k_max 13
_diffrn_reflns_limit_k_min -12
_diffrn_reflns_limit_l_max 19
_diffrn_reflns_limit_l_min -19
_diffrn_reflns_number 13669
_diffrn_reflns_point_group_measured_fraction_full 1.007
_diffrn_reflns_point_group_measured_fraction_max 1.008
_diffrn_reflns_theta_full 25.242
_diffrn_reflns_theta_max 25.250
_diffrn_reflns_theta_min 2.131
_exptl_absorpt_coefficient_mu 3.490
_exptl_absorpt_correction_T_max 0.9828
_exptl_absorpt_correction_T_min 0.6051
_exptl_absorpt_correction_type multi-scan
_exptl_absorpt_process_details 'R.H. Blessing, Acta Cryst. (1995), A51, 33-38'
_exptl_crystal_colour 'clear colourless'
_exptl_crystal_colour_lustre clear
_exptl_crystal_colour_primary colourless
_exptl_crystal_density_diffrn 1.600
_exptl_crystal_description plate
_exptl_crystal_F_000 826
_exptl_crystal_size_max 0.16
_exptl_crystal_size_mid 0.12
_exptl_crystal_size_min 0.005
_refine_diff_density_max 5.834
_refine_diff_density_min -2.125
_refine_diff_density_rms 0.316
_refine_ls_extinction_coef 0.0065(10)
_refine_ls_extinction_expression Fc^*^=kFc[1+0.001xFc^2^\l^3^/sin(2\q)]^-1/4^
_refine_ls_extinction_method SHELXL
_refine_ls_goodness_of_fit_ref 1.064
_refine_ls_hydrogen_treatment constr
_refine_ls_matrix_type full
_refine_ls_number_parameters 453
_refine_ls_number_reflns 6214
_refine_ls_number_restraints 160
_refine_ls_restrained_S_all 1.053
_refine_ls_R_factor_all 0.1450
_refine_ls_R_factor_gt 0.0918
_refine_ls_shift/su_max 0.000
_refine_ls_shift/su_mean 0.000
_refine_ls_structure_factor_coef Fsqd
_refine_ls_weighting_details
;
 w=1/[\s^2^(Fo^2^)+(0.0643P)^2^+96.5685P]
 where P=(Fo^2^+2Fc^2^)/3
;
_refine_ls_weighting_scheme calc
_refine_ls_wR_factor_gt 0.2198
_refine_ls_wR_factor_ref 0.2479
_reflns_Friedel_coverage 0.000
_reflns_number_gt 4252
_reflns_number_total 6214
_reflns_threshold_expression 'I > 2\s(I)'
_cod_data_source_file om5b00386_si_002.cif
_cod_data_source_block 2826f
_cod_database_code 4086165
_shelxl_version_number 2013-2
_shelx_space_group_comment
;
The symmetry employed for this shelxl refinement is uniquely defined
by the following loop, which should always be used as a source of
symmetry information in preference to the above space-group names.
They are only intended as comments.
;
_shelx_estimated_absorpt_t_max 0.983
_shelx_estimated_absorpt_t_min 0.605
_olex2_refinement_description
;
1. Twinned data refinement
 Scales: 0.952(2) 0.048(2)
2. Fixed Uiso
 At 1.2 times of:
  All C(H) groups, All C(H,H) groups
 At 1.5 times of:
  All C(H,H,H) groups
3. Restrained distances
 C38-C39 = C40-C41
 1.5 with sigma of 0.01
 C39-O6 = C40-O6
 1.38 with sigma of 0.02
4. Uiso/Uaniso restraints and constraints
C38 \\sim C39 \\sim C40 \\sim C41 \\sim O6: within 1.7A with sigma of 0.01 and
sigma for terminal atoms of 0.02
C15 \\sim C16 \\sim C17 \\sim C18 \\sim C19 \\sim C20: within 1.7A with sigma
of 0.01 and sigma for terminal atoms of 0.02
Uanis(C1) \\sim Ueq, Uanis(C8) \\sim Ueq, Uanis(C9) \\sim Ueq, Uanis(C16) \\sim
Ueq, Uanis(C17) \\sim Ueq, Uanis(C21) \\sim Ueq, Uanis(C25) \\sim Ueq,
Uanis(C34) \\sim Ueq: with sigma of 0.01 and sigma for terminal atoms of 0.02
Uanis(O3) \\sim Ueq: with sigma of 0.02 and sigma for terminal atoms of 0.04
Uanis(C38) \\sim Ueq, Uanis(C39) \\sim Ueq, Uanis(C40) \\sim Ueq, Uanis(C41)
\\sim Ueq: with sigma of 0.01 and sigma for terminal atoms of 0.02
Uanis(O4) \\sim Ueq: with sigma of 0.005 and sigma for terminal atoms of 0.01
Uanis(C35) \\sim Ueq: with sigma of 0.005 and sigma for terminal atoms of 0.01
Uanis(C33) \\sim Ueq: with sigma of 0.005 and sigma for terminal atoms of 0.01
Uanis(C21) \\sim Ueq: with sigma of 0.005 and sigma for terminal atoms of 0.01
5. Others
 Fixed Sof: C38(0.5) H38A(0.5) H38B(0.5) H38C(0.5) C39(0.5) H39A(0.5)
 H39B(0.5) O6(0.5) C41(0.5) H41A(0.5) H41B(0.5) H41C(0.5) C40(0.5) H40A(0.5)
 H40B(0.5)
6.a Ternary CH refined with riding coordinates:
 C1(H1)
6.b Secondary CH2 refined with riding coordinates:
 C39(H39A,H39B), C40(H40A,H40B)
6.c Me refined with riding coordinates:
 C38(H38A,H38B,H38C), C41(H41A,H41B,H41C)
6.d Aromatic/amide H refined with riding coordinates:
 C5(H5), C6(H6), C7(H7), C8(H8), C9(H9), C10(H10), C11(H11), C12(H12),
 C13(H13), C16(H16), C17(H17), C18(H18), C19(H19), C20(H20), C22(H22), C23(H23),
  C24(H24), C25(H25), C26(H26), C28(H28), C29(H29), C30(H30), C31(H31), C32(H32)
;
_olex2_submission_special_instructions 'No special instructions were received'

loop_
_space_group_symop_operation_xyz
'x, y, z'
'-x, -y, -z'

loop_
_atom_site_label
_atom_site_type_symbol
_atom_site_fract_x
_atom_site_fract_y
_atom_site_fract_z
_atom_site_U_iso_or_equiv
_atom_site_adp_type
_atom_site_occupancy
_atom_site_site_symmetry_order
_atom_site_calc_flag
_atom_site_refinement_flags_posn
_atom_site_refinement_flags_adp
_atom_site_refinement_flags_occupancy
_atom_site_disorder_assembly
_atom_site_disorder_group
C1 C 0.806(2) 0.1930(18) 0.8986(13) 0.024(5) Uani 1 1 d . U . . .
H1 H 0.8722 0.2172 0.9326 0.028 Uiso 1 1 calc R . . . .
C2 C 0.874(2) 0.1886(18) 0.8131(13) 0.024(5) Uani 1 1 d . . . . .
C3 C 0.8583(19) 0.2969(17) 0.7543(12) 0.019(4) Uani 1 1 d . . . . .
C4 C 0.761(2) 0.0745(17) 0.9428(12) 0.019(4) Uani 1 1 d . . . . .
C5 C 0.808(2) 0.0275(19) 1.0192(14) 0.027(5) Uani 1 1 d . . . . .
H5 H 0.8681 0.0691 1.0424 0.032 Uiso 1 1 calc R . . . .
C6 C 0.766(2) -0.0843(19) 1.0628(14) 0.029(5) Uani 1 1 d . . . . .
H6 H 0.8013 -0.1194 1.1141 0.035 Uiso 1 1 calc R . . . .
C7 C 0.676(2) -0.1405(18) 1.0325(14) 0.025(5) Uani 1 1 d . . . . .
H7 H 0.6463 -0.2133 1.0628 0.030 Uiso 1 1 calc R . . . .
C8 C 0.628(2) -0.0913(18) 0.9561(13) 0.023(4) Uani 1 1 d . U . . .
H8 H 0.5650 -0.1319 0.9347 0.027 Uiso 1 1 calc R . . . .
C9 C 0.668(2) 0.0146(19) 0.9104(14) 0.027(5) Uani 1 1 d . U . . .
H9 H 0.6347 0.0463 0.8581 0.032 Uiso 1 1 calc R . . . .
C10 C 0.959(2) 0.0773(19) 0.7889(15) 0.028(5) Uani 1 1 d . . . . .
H10 H 0.9702 0.0014 0.8264 0.033 Uiso 1 1 calc R . . . .
C11 C 1.021(2) 0.0803(19) 0.7132(14) 0.029(5) Uani 1 1 d . . . . .
H11 H 1.0733 0.0053 0.6967 0.035 Uiso 1 1 calc R . . . .
C12 C 1.010(2) 0.193(2) 0.6577(15) 0.032(5) Uani 1 1 d . . . . .
H12 H 1.0576 0.1951 0.6051 0.038 Uiso 1 1 calc R . . . .
C13 C 0.929(2) 0.3009(19) 0.6805(13) 0.023(5) Uani 1 1 d . . . . .
H13 H 0.9225 0.3778 0.6441 0.028 Uiso 1 1 calc R . . . .
C14 C 0.590(2) 0.4783(19) 0.7153(13) 0.024(5) Uani 1 1 d . . . . .
C15 C 0.4980(18) 0.5959(17) 0.7411(12) 0.017(3) Uani 1 1 d . U . . .
C16 C 0.4563(17) 0.6029(17) 0.8220(12) 0.016(3) Uani 1 1 d . U . . .
H16 H 0.4867 0.5337 0.8621 0.019 Uiso 1 1 calc R . . . .
C17 C 0.3709(17) 0.7085(16) 0.8469(12) 0.013(3) Uani 1 1 d . U . . .
H17 H 0.3455 0.7112 0.9034 0.016 Uiso 1 1 calc R . . . .
C18 C 0.324(2) 0.808(2) 0.7906(13) 0.028(4) Uani 1 1 d . U . . .
H18 H 0.2644 0.8791 0.8076 0.033 Uiso 1 1 calc R . . . .
C19 C 0.362(2) 0.805(2) 0.7099(14) 0.029(4) Uani 1 1 d . U . . .
H19 H 0.3285 0.8737 0.6704 0.035 Uiso 1 1 calc R . . . .
C20 C 0.450(2) 0.6993(18) 0.6849(13) 0.023(3) Uani 1 1 d . U . . .
H20 H 0.4771 0.6987 0.6285 0.028 Uiso 1 1 calc R . . . .
C21 C 0.6613(18) 0.5068(17) 0.6287(11) 0.015(4) Uani 1 1 d . U . . .
C22 C 0.749(2) 0.595(2) 0.6127(13) 0.026(5) Uani 1 1 d . . . . .
H22 H 0.7665 0.6361 0.6564 0.032 Uiso 1 1 calc R . . . .
C23 C 0.813(2) 0.626(2) 0.5371(15) 0.037(6) Uani 1 1 d . . . . .
H23 H 0.8675 0.6908 0.5279 0.044 Uiso 1 1 calc R . . . .
C24 C 0.796(2) 0.563(2) 0.4744(13) 0.028(5) Uani 1 1 d . . . . .
H24 H 0.8414 0.5821 0.4220 0.033 Uiso 1 1 calc R . . . .
C25 C 0.712(2) 0.472(2) 0.4870(14) 0.035(6) Uani 1 1 d . U . . .
H25 H 0.7024 0.4263 0.4443 0.042 Uiso 1 1 calc R . . . .
C26 C 0.643(2) 0.4482(18) 0.5634(13) 0.023(5) Uani 1 1 d . . . . .
H26 H 0.5815 0.3894 0.5712 0.028 Uiso 1 1 calc R . . . .
C27 C 0.508(2) 0.3712(19) 0.7199(12) 0.021(4) Uani 1 1 d . . . . .
C28 C 0.364(2) 0.3890(18) 0.7409(12) 0.020(4) Uani 1 1 d . . . . .
H28 H 0.3183 0.4681 0.7545 0.024 Uiso 1 1 calc R . . . .
C29 C 0.289(2) 0.293(2) 0.7421(14) 0.038(6) Uani 1 1 d . . . . .
H29 H 0.1919 0.3084 0.7541 0.046 Uiso 1 1 calc R . . . .
C30 C 0.356(2) 0.1754(19) 0.7257(14) 0.032(5) Uani 1 1 d . . . . .
H30 H 0.3043 0.1093 0.7277 0.039 Uiso 1 1 calc R . . . .
C31 C 0.4969(19) 0.1542(18) 0.7065(13) 0.022(5) Uani 1 1 d . . . . .
H31 H 0.5427 0.0740 0.6946 0.027 Uiso 1 1 calc R . . . .
C32 C 0.572(2) 0.252(2) 0.7048(14) 0.028(5) Uani 1 1 d . . . . .
H32 H 0.6690 0.2368 0.6929 0.034 Uiso 1 1 calc R . . . .
C33 C 0.959(2) 0.708(2) 0.8841(14) 0.029(5) Uani 1 1 d . U . . .
C34 C 0.996(2) 0.449(2) 0.8892(14) 0.028(5) Uani 1 1 d . U . . .
C35 C 0.730(2) 0.581(2) 0.9399(14) 0.027(5) Uani 1 1 d . U . . .
C36 C 0.736(2) 0.757(2) 0.7843(13) 0.027(5) Uani 1 1 d . . . . .
C37 C 0.991(2) 0.600(2) 0.7362(14) 0.025(5) Uani 1 1 d . . . . .
O1 O 1.0184(16) 0.7708(14) 0.9105(10) 0.035(4) Uani 1 1 d . . . . .
O2 O 1.0795(16) 0.3722(14) 0.9186(11) 0.042(4) Uani 1 1 d . . . . .
O3 O 0.6581(17) 0.5749(15) 0.9982(10) 0.038(4) Uani 1 1 d . U . . .
O4 O 0.6739(16) 0.8478(13) 0.7561(9) 0.031(4) Uani 1 1 d . U . . .
O5 O 1.0685(16) 0.6084(16) 0.6796(11) 0.039(4) Uani 1 1 d . . . . .
P P 0.7388(5) 0.4326(5) 0.7902(3) 0.0190(11) Uani 1 1 d . . . . .
S S 0.6552(5) 0.3192(4) 0.8912(3) 0.0219(11) Uani 1 1 d . . . . .
W W 0.86019(9) 0.59373(8) 0.83648(6) 0.0174(3) Uani 1 1 d . . . . .
C38 C 1.082(8) -0.001(7) 0.481(5) 0.097(14) Uani 0.5 1 d D U P A -1
H38A H 1.1573 -0.0227 0.5177 0.146 Uiso 0.5 1 calc R . P A -1
H38B H 1.1191 0.0224 0.4250 0.146 Uiso 0.5 1 calc R . P A -1
H38C H 1.0354 -0.0739 0.4834 0.146 Uiso 0.5 1 calc R . P A -1
C39 C 0.980(7) 0.107(7) 0.507(5) 0.097(11) Uani 0.5 1 d D U P A -1
H39A H 0.9507 0.0831 0.5658 0.116 Uiso 0.5 1 calc R . P A -1
H39B H 1.0301 0.1786 0.5049 0.116 Uiso 0.5 1 calc R . P A -1
O6 O 0.861(5) 0.152(5) 0.466(3) 0.099(11) Uani 0.5 1 d D U P A -1
C41 C 0.711(8) -0.010(6) 0.478(5) 0.088(14) Uani 0.5 1 d D U P A -1
H41A H 0.6465 -0.0490 0.5183 0.131 Uiso 0.5 1 calc R . P A -1
H41B H 0.7869 -0.0753 0.4619 0.131 Uiso 0.5 1 calc R . P A -1
H41C H 0.6624 0.0312 0.4295 0.131 Uiso 0.5 1 calc R . P A -1
C40 C 0.768(8) 0.085(7) 0.514(4) 0.095(11) Uani 0.5 1 d D U P A -1
H40A H 0.6894 0.1467 0.5323 0.114 Uiso 0.5 1 calc R . P A -1
H40B H 0.8141 0.0411 0.5637 0.114 Uiso 0.5 1 calc R . P A -1

loop_
_atom_site_aniso_label
_atom_site_aniso_U_11
_atom_site_aniso_U_22
_atom_site_aniso_U_33
_atom_site_aniso_U_23
_atom_site_aniso_U_13
_atom_site_aniso_U_12
C1 0.029(8) 0.015(8) 0.029(8) -0.003(7) -0.003(7) -0.008(6)
C2 0.022(11) 0.018(10) 0.030(12) -0.006(9) 0.001(9) 0.004(8)
C3 0.022(10) 0.012(10) 0.020(11) -0.001(8) 0.009(8) -0.004(8)
C4 0.022(10) 0.010(9) 0.024(11) -0.002(8) 0.007(9) -0.002(8)
C5 0.026(11) 0.014(11) 0.044(14) -0.014(10) 0.000(10) -0.008(9)
C6 0.036(13) 0.016(11) 0.031(13) 0.007(9) 0.001(10) -0.005(9)
C7 0.017(10) 0.010(10) 0.049(14) -0.005(9) 0.003(10) -0.007(8)
C8 0.021(8) 0.017(8) 0.032(8) -0.010(7) -0.002(7) 0.000(6)
C9 0.030(8) 0.020(8) 0.031(8) -0.009(7) -0.002(7) -0.005(7)
C10 0.018(10) 0.012(10) 0.052(15) 0.000(10) -0.007(10) -0.001(8)
C11 0.029(12) 0.018(11) 0.037(14) -0.013(10) 0.005(10) 0.011(9)
C12 0.019(11) 0.034(13) 0.044(14) -0.018(11) 0.003(10) -0.001(9)
C13 0.018(10) 0.022(11) 0.030(12) -0.004(9) -0.006(9) -0.004(8)
C14 0.023(11) 0.020(11) 0.031(12) -0.005(9) 0.005(9) -0.008(8)
C15 0.012(6) 0.017(6) 0.025(7) -0.005(6) -0.005(6) -0.004(5)
C16 0.009(5) 0.017(6) 0.020(6) -0.004(5) -0.002(5) 0.000(5)
C17 0.012(5) 0.012(5) 0.016(6) -0.004(5) -0.005(5) 0.002(5)
C18 0.029(7) 0.024(7) 0.030(7) -0.005(6) -0.006(6) 0.000(6)
C19 0.027(7) 0.022(7) 0.036(7) -0.003(7) -0.003(7) 0.001(6)
C20 0.021(7) 0.017(7) 0.029(7) -0.004(6) 0.002(6) 0.004(6)
C21 0.012(5) 0.014(5) 0.016(6) 0.002(4) 0.001(4) -0.004(4)
C22 0.035(13) 0.028(12) 0.019(11) -0.003(9) -0.008(10) -0.013(10)
C23 0.039(14) 0.034(14) 0.041(15) -0.006(11) 0.000(11) -0.021(11)
C24 0.026(11) 0.030(12) 0.023(12) 0.005(9) 0.003(9) -0.007(9)
C25 0.049(9) 0.038(9) 0.024(9) -0.010(7) -0.005(7) -0.014(8)
C26 0.020(10) 0.018(10) 0.030(12) -0.001(9) 0.000(9) -0.003(8)
C27 0.019(10) 0.022(11) 0.023(11) -0.003(9) -0.006(9) -0.003(8)
C28 0.026(11) 0.017(10) 0.023(11) -0.015(8) 0.002(9) -0.008(8)
C29 0.017(11) 0.060(17) 0.037(14) -0.005(12) -0.004(10) -0.003(11)
C30 0.042(14) 0.011(10) 0.047(15) -0.005(10) -0.009(11) -0.008(9)
C31 0.014(10) 0.011(10) 0.044(13) -0.003(9) -0.018(9) 0.000(8)
C32 0.023(11) 0.022(12) 0.041(14) -0.008(10) -0.008(10) -0.002(9)
C33 0.029(6) 0.028(6) 0.028(6) 0.000(5) -0.004(5) -0.003(5)
C34 0.027(8) 0.024(8) 0.039(9) -0.017(7) -0.003(7) -0.010(7)
C35 0.028(6) 0.024(6) 0.029(6) -0.005(5) 0.000(5) -0.002(4)
C36 0.025(12) 0.039(14) 0.021(12) -0.011(10) 0.008(9) -0.013(10)
C37 0.022(11) 0.027(12) 0.024(12) -0.005(9) -0.007(10) 0.000(9)
O1 0.042(9) 0.033(9) 0.037(9) -0.015(7) -0.001(8) -0.019(8)
O2 0.029(9) 0.025(9) 0.070(13) -0.003(8) -0.021(9) 0.008(7)
O3 0.045(10) 0.033(9) 0.038(10) -0.012(7) 0.014(8) -0.017(8)
O4 0.040(7) 0.017(6) 0.035(7) 0.004(6) -0.012(6) 0.001(6)
O5 0.027(9) 0.052(11) 0.039(10) -0.005(8) -0.001(8) -0.011(8)
P 0.018(3) 0.014(3) 0.026(3) -0.005(2) -0.002(2) -0.002(2)
S 0.025(3) 0.012(2) 0.028(3) -0.002(2) 0.000(2) -0.002(2)
W 0.0163(4) 0.0102(4) 0.0257(5) -0.0033(3) -0.0012(3) -0.0021(3)
C38 0.102(19) 0.096(19) 0.097(19) -0.018(14) -0.013(14) -0.020(14)
C39 0.096(13) 0.099(13) 0.096(13) -0.011(8) -0.010(8) -0.015(8)
O6 0.098(13) 0.100(13) 0.097(13) -0.010(10) -0.011(9) -0.010(10)
C41 0.098(18) 0.075(18) 0.087(18) -0.014(14) -0.013(14) -0.003(14)
C40 0.096(13) 0.095(13) 0.094(13) -0.012(8) -0.009(8) -0.012(8)

loop_
_atom_type_symbol
_atom_type_description
_atom_type_scat_dispersion_real
_atom_type_scat_dispersion_imag
_atom_type_scat_source
C C 0.0033 0.0016 'International Tables Vol C Tables 4.2.6.8 and 6.1.1.4'
H H 0.0000 0.0000 'International Tables Vol C Tables 4.2.6.8 and 6.1.1.4'
O O 0.0106 0.0060 'International Tables Vol C Tables 4.2.6.8 and 6.1.1.4'
P P 0.1023 0.0942 'International Tables Vol C Tables 4.2.6.8 and 6.1.1.4'
S S 0.1246 0.1234 'International Tables Vol C Tables 4.2.6.8 and 6.1.1.4'
W W -0.8490 6.8722 'International Tables Vol C Tables 4.2.6.8 and 6.1.1.4'

loop_
_geom_angle_atom_site_label_1
_geom_angle_atom_site_label_2
_geom_angle_atom_site_label_3
_geom_angle
C2 C1 H1 107.7
C2 C1 S 107.2(14)
C4 C1 H1 107.7
C4 C1 C2 117.2(17)
C4 C1 S 108.9(14)
S C1 H1 107.7
C3 C2 C1 120.1(17)
C3 C2 C10 117.4(19)
C10 C2 C1 122.5(18)
C2 C3 P 113.8(14)
C13 C3 C2 122.0(18)
C13 C3 P 124.2(15)
C5 C4 C1 118.1(18)
C5 C4 C9 119.9(18)
C9 C4 C1 121.9(18)
C4 C5 H5 120.4
C4 C5 C6 119.1(19)
C6 C5 H5 120.4
C5 C6 H6 119.5
C7 C6 C5 121(2)
C7 C6 H6 119.5
C6 C7 H7 120.4
C6 C7 C8 119.3(19)
C8 C7 H7 120.4
C7 C8 H8 118.9
C9 C8 C7 122.1(19)
C9 C8 H8 118.9
C4 C9 H9 120.8
C8 C9 C4 118(2)
C8 C9 H9 120.8
C2 C10 H10 120.1
C11 C10 C2 120(2)
C11 C10 H10 120.1
C10 C11 H11 119.5
C10 C11 C12 121.0(19)
C12 C11 H11 119.5
C11 C12 H12 120.3
C13 C12 C11 119(2)
C13 C12 H12 120.3
C3 C13 C12 120(2)
C3 C13 H13 120.0
C12 C13 H13 120.0
C15 C14 C21 111.1(16)
C15 C14 C27 110.8(16)
C15 C14 P 106.5(13)
C21 C14 P 106.2(13)
C27 C14 C21 111.0(16)
C27 C14 P 111.0(13)
C16 C15 C14 120.9(17)
C16 C15 C20 116.6(18)
C20 C15 C14 122.5(18)
C15 C16 H16 119.0
C15 C16 C17 121.9(18)
C17 C16 H16 119.0
C16 C17 H17 119.9
C18 C17 C16 120.1(19)
C18 C17 H17 119.9
C17 C18 H18 120.0
C19 C18 C17 120(2)
C19 C18 H18 120.0
C18 C19 H19 120.0
C18 C19 C20 120(2)
C20 C19 H19 120.0
C15 C20 C19 121(2)
C15 C20 H20 119.3
C19 C20 H20 119.3
C22 C21 C14 120.4(18)
C26 C21 C14 123.7(17)
C26 C21 C22 115.9(18)
C21 C22 H22 118.6
C23 C22 C21 123(2)
C23 C22 H22 118.6
C22 C23 H23 120.3
C22 C23 C24 119(2)
C24 C23 H23 120.4
C23 C24 H24 119.8
C23 C24 C25 120(2)
C25 C24 H24 119.8
C24 C25 H25 120.7
C24 C25 C26 119(2)
C26 C25 H25 120.7
C21 C26 C25 122.6(19)
C21 C26 H26 118.7
C25 C26 H26 118.7
C28 C27 C14 121.3(17)
C32 C27 C14 121.4(18)
C32 C27 C28 117.2(18)
C27 C28 H28 119.4
C29 C28 C27 121.3(19)
C29 C28 H28 119.4
C28 C29 H29 120.0
C28 C29 C30 120(2)
C30 C29 H29 120.0
C29 C30 H30 120.0
C31 C30 C29 120(2)
C31 C30 H30 120.0
C30 C31 H31 120.4
C30 C31 C32 119.2(19)
C32 C31 H31 120.4
C27 C32 C31 122(2)
C27 C32 H32 119.0
C31 C32 H32 119.0
O1 C33 W 178(2)
O2 C34 W 175.5(18)
O3 C35 W 179(2)
O4 C36 W 176.9(19)
O5 C37 W 176.6(19)
C3 P C14 106.6(9)
C3 P S 93.1(6)
C3 P W 114.0(6)
C14 P S 104.0(6)
C14 P W 123.2(6)
S P W 111.3(3)
C1 S P 96.0(7)
C33 W C34 87.0(8)
C33 W C35 90.0(9)
C33 W C36 86.4(8)
C33 W P 173.8(6)
C34 W C35 89.8(9)
C34 W C36 173.2(9)
C34 W P 88.2(6)
C35 W C36 92.0(8)
C35 W P 86.2(6)
C36 W P 98.5(6)
C37 W C33 90.8(9)
C37 W C34 88.1(9)
C37 W C35 177.8(9)
C37 W C36 90.2(8)
C37 W P 92.9(6)
H38A C38 H38B 109.5
H38A C38 H38C 109.5
H38B C38 H38C 109.5
C39 C38 H38A 109.5
C39 C38 H38B 109.5
C39 C38 H38C 109.5
C38 C39 H39A 107.3
C38 C39 H39B 107.3
H39A C39 H39B 106.9
O6 C39 C38 120(6)
O6 C39 H39A 107.3
O6 C39 H39B 107.3
C40 O6 C39 101(6)
H41A C41 H41B 109.5
H41A C41 H41C 109.5
H41B C41 H41C 109.5
C40 C41 H41A 109.5
C40 C41 H41B 109.5
C40 C41 H41C 109.5
O6 C40 C41 119(6)
O6 C40 H40A 107.6
O6 C40 H40B 107.6
C41 C40 H40A 107.6
C41 C40 H40B 107.6
H40A C40 H40B 107.1

loop_
_geom_bond_atom_site_label_1
_geom_bond_atom_site_label_2
_geom_bond_distance
C1 H1 1.0000
C1 C2 1.51(3)
C1 C4 1.50(3)
C1 S 1.83(2)
C2 C3 1.40(3)
C2 C10 1.43(3)
C3 C13 1.35(3)
C3 P 1.855(19)
C4 C5 1.38(3)
C4 C9 1.40(3)
C5 H5 0.9500
C5 C6 1.43(3)
C6 H6 0.9500
C6 C7 1.33(3)
C7 H7 0.9500
C7 C8 1.39(3)
C8 H8 0.9500
C8 C9 1.38(3)
C9 H9 0.9500
C10 H10 0.9500
C10 C11 1.34(3)
C11 H11 0.9500
C11 C12 1.41(3)
C12 H12 0.9500
C12 C13 1.38(3)
C13 H13 0.9500
C14 C15 1.53(3)
C14 C21 1.55(3)
C14 C27 1.53(3)
C14 P 1.96(2)
C15 C16 1.37(3)
C15 C20 1.39(3)
C16 H16 0.9500
C16 C17 1.39(2)
C17 H17 0.9500
C17 C18 1.36(3)
C18 H18 0.9500
C18 C19 1.36(3)
C19 H19 0.9500
C19 C20 1.40(3)
C20 H20 0.9500
C21 C22 1.39(3)
C21 C26 1.38(3)
C22 H22 0.9500
C22 C23 1.36(3)
C23 H23 0.9500
C23 C24 1.38(3)
C24 H24 0.9500
C24 C25 1.38(3)
C25 H25 0.9500
C25 C26 1.39(3)
C26 H26 0.9500
C27 C28 1.41(3)
C27 C32 1.38(3)
C28 H28 0.9500
C28 C29 1.38(3)
C29 H29 0.9500
C29 C30 1.39(3)
C30 H30 0.9500
C30 C31 1.38(3)
C31 H31 0.9500
C31 C32 1.40(3)
C32 H32 0.9500
C33 O1 1.14(3)
C33 W 2.00(2)
C34 O2 1.15(3)
C34 W 2.02(2)
C35 O3 1.14(3)
C35 W 2.04(2)
C36 O4 1.13(3)
C36 W 2.09(2)
C37 O5 1.15(3)
C37 W 2.00(2)
P S 2.113(7)
P W 2.548(5)
C38 H38A 0.9800
C38 H38B 0.9800
C38 H38C 0.9800
C38 C39 1.497(10)
C39 H39A 0.9900
C39 H39B 0.9900
C39 O6 1.38(2)
O6 C40 1.38(2)
C41 H41A 0.9800
C41 H41B 0.9800
C41 H41C 0.9800
C41 C40 1.498(10)
C40 H40A 0.9900
C40 H40B 0.9900

loop_
_geom_torsion_atom_site_label_1
_geom_torsion_atom_site_label_2
_geom_torsion_atom_site_label_3
_geom_torsion_atom_site_label_4
_geom_torsion
C1 C2 C3 C13 173.0(19)
C1 C2 C3 P -4(2)
C1 C2 C10 C11 -178(2)
C1 C4 C5 C6 179.4(18)
C1 C4 C9 C8 -177.6(18)
C2 C1 C4 C5 125(2)
C2 C1 C4 C9 -57(3)
C2 C1 S P -30.1(13)
C2 C3 C13 C12 6(3)
C2 C3 P C14 -120.9(16)
C2 C3 P S -15.3(15)
C2 C3 P W 99.8(15)
C2 C10 C11 C12 3(3)
C3 C2 C10 C11 2(3)
C4 C1 C2 C3 148.4(19)
C4 C1 C2 C10 -33(3)
C4 C1 S P -157.9(13)
C4 C5 C6 C7 -3(3)
C5 C4 C9 C8 0(3)
C5 C6 C7 C8 2(3)
C6 C7 C8 C9 0(3)
C7 C8 C9 C4 -1(3)
C9 C4 C5 C6 2(3)
C10 C2 C3 C13 -6(3)
C10 C2 C3 P 176.5(15)
C10 C11 C12 C13 -3(3)
C11 C12 C13 C3 -2(3)
C13 C3 P C14 61.7(19)
C13 C3 P S 167.4(17)
C13 C3 P W -77.6(18)
C14 C15 C16 C17 -179.3(16)
C14 C15 C20 C19 178.0(18)
C14 C21 C22 C23 -179(2)
C14 C21 C26 C25 -177.5(19)
C14 C27 C28 C29 178(2)
C14 C27 C32 C31 -178(2)
C15 C14 C21 C22 61(2)
C15 C14 C21 C26 -120(2)
C15 C14 C27 C28 3(3)
C15 C14 C27 C32 -175.6(19)
C15 C16 C17 C18 1(3)
C16 C15 C20 C19 -1(3)
C16 C17 C18 C19 -1(3)
C17 C18 C19 C20 0(3)
C18 C19 C20 C15 1(3)
C20 C15 C16 C17 0(3)
C21 C14 C15 C16 -161.5(16)
C21 C14 C15 C20 20(3)
C21 C14 C27 C28 -120(2)
C21 C14 C27 C32 61(2)
C21 C22 C23 C24 -4(4)
C22 C21 C26 C25 2(3)
C22 C23 C24 C25 2(3)
C23 C24 C25 C26 2(3)
C24 C25 C26 C21 -4(3)
C26 C21 C22 C23 2(3)
C27 C14 C15 C16 75(2)
C27 C14 C15 C20 -104(2)
C27 C14 C21 C22 -175.5(18)
C27 C14 C21 C26 4(3)
C27 C28 C29 C30 3(3)
C28 C27 C32 C31 3(3)
C28 C29 C30 C31 -1(3)
C29 C30 C31 C32 1(3)
C30 C31 C32 C27 -2(3)
C32 C27 C28 C29 -3(3)
P C3 C13 C12 -176.7(16)
P C14 C15 C16 -46(2)
P C14 C15 C20 135.0(17)
P C14 C21 C22 -55(2)
P C14 C21 C26 124.9(17)
P C14 C27 C28 121.7(17)
P C14 C27 C32 -57(2)
S C1 C2 C3 26(2)
S C1 C2 C10 -155.3(16)
S C1 C4 C5 -112.8(18)
S C1 C4 C9 64(2)
C38 C39 O6 C40 94(9)
C39 O6 C40 C41 -114(8)

loop_
_twin_individual_id
_twin_individual_mass_fraction_refined
1 0.952(2)
2 0.048(2)
